data_8107325
loop_
_publ_author_name
'Zhou, Ji'
'Yuan, Shuhao'
'Yan, Shiyu'
'Tang, Qingyuan'
'Mao, Han'
'He, Qian'
'Cui, Ying'

_publ_section_title
;
 The crystal structure of
 (E)-3&#x2032;,6&#x2032;-bis(diethylamino)-2-((5-(diethylamino)-2-hydroxybenzylidene)amino)spiro[isoindoline-1,9&#x2032;-xanthen]-3-one,
 C39H45N5O3
;
_journal_issue 6
_journal_name_full 'Zeitschrift f\"ur Kristallographie - New Crystal Structures'
_journal_page_first 1167
_journal_page_last 1170
_journal_paper_doi 10.1515/ncrs-2022-0449
_journal_volume 237
_journal_year 2022
_chemical_formula_sum 'C39 H45 N5 O3'
_chemical_formula_weight 631.80
_space_group_crystal_system monoclinic
_space_group_IT_number 14
_space_group_name_Hall '-P 2yn'
_space_group_name_H-M_alt 'P 1 21/n 1'
_atom_sites_solution_hydrogens geom
_cell_angle_alpha 90
_cell_angle_beta 94.812(2)
_cell_angle_gamma 90
_cell_formula_units_Z 4
_cell_length_a 11.8558(12)
_cell_length_b 12.1159(11)
_cell_length_c 24.014(2)
_cell_measurement_reflns_used 2603
_cell_measurement_temperature 296(2)
_cell_measurement_theta_max 20.21
_cell_measurement_theta_min 2.39
_cell_volume 3437.3(5)
_computing_cell_refinement 'Bruker SAINT [1]'
_computing_data_collection 'Bruker APEX2 [1]'
_computing_data_reduction 'Bruker SAINT [1]'
_computing_molecular_graphics 'ORTEP-3 for Windows [4]'
_computing_publication_material 'SHELXL-2018/3 [3]'
_computing_structure_refinement 'SHELXL-2018/3 (Sheldrick, 2018) [3]'
_computing_structure_solution 'SHELXT 2018/2 (Sheldrick, 2018) [2]'
_diffrn_ambient_temperature 296(2)
_diffrn_measured_fraction_theta_full 0.998
_diffrn_measured_fraction_theta_max 0.998
_diffrn_measurement_device_type 'Bruker APEX-II CCD'
_diffrn_measurement_method '\f and \w scans'
_diffrn_radiation_type MoK\a
_diffrn_radiation_wavelength 0.71073
_diffrn_reflns_av_R_equivalents 0.0381
_diffrn_reflns_av_unetI/netI 0.0414
_diffrn_reflns_Laue_measured_fraction_full 0.998
_diffrn_reflns_Laue_measured_fraction_max 0.998
_diffrn_reflns_limit_h_max 14
_diffrn_reflns_limit_h_min -13
_diffrn_reflns_limit_k_max 14
_diffrn_reflns_limit_k_min -14
_diffrn_reflns_limit_l_max 28
_diffrn_reflns_limit_l_min -25
_diffrn_reflns_number 17210
_diffrn_reflns_point_group_measured_fraction_full 0.998
_diffrn_reflns_point_group_measured_fraction_max 0.998
_diffrn_reflns_theta_full 25.097
_diffrn_reflns_theta_max 25.097
_diffrn_reflns_theta_min 1.702
_exptl_absorpt_coefficient_mu 0.078
_exptl_absorpt_correction_type multi-scan
_exptl_absorpt_process_details sadabs
_exptl_crystal_colour pink
_exptl_crystal_density_diffrn 1.221
_exptl_crystal_description acicular
_exptl_crystal_F_000 1352
_exptl_crystal_size_max 0.190
_exptl_crystal_size_mid 0.180
_exptl_crystal_size_min 0.150
_exptl_transmission_factor_max 0.9901
_exptl_transmission_factor_min 0.9872
_refine_diff_density_max 0.362
_refine_diff_density_min -0.207
_refine_diff_density_rms 0.036
_refine_ls_extinction_coef .
_refine_ls_extinction_method none
_refine_ls_goodness_of_fit_ref 1.057
_refine_ls_hydrogen_treatment constr
_refine_ls_matrix_type full
_refine_ls_number_parameters 451
_refine_ls_number_reflns 6114
_refine_ls_number_restraints 46
_refine_ls_restrained_S_all 1.065
_refine_ls_R_factor_all 0.1146
_refine_ls_R_factor_gt 0.0574
_refine_ls_shift/su_max 0.000
_refine_ls_shift/su_mean 0.000
_refine_ls_structure_factor_coef Fsqd
_refine_ls_weighting_details 'w=1/[\s^2^(Fo^2^)+(0.0830P)^2^] where P=(Fo^2^+2Fc^2^)/3'
_refine_ls_weighting_scheme calc
_refine_ls_wR_factor_gt 0.1513
_refine_ls_wR_factor_ref 0.1725
_reflns_Friedel_coverage 0.000
_reflns_Friedel_fraction_full .
_reflns_Friedel_fraction_max .
_reflns_number_gt 3313
_reflns_number_total 6114
_reflns_threshold_expression 'I > 2\s(I)'
_cod_data_source_file suppl_j_ncrs-2022-0449_suppl.cif
_cod_data_source_block jwj096_a
_cod_original_cell_volume 3437.3(6)
_cod_original_sg_symbol_H-M 'P 21/n'
_cod_database_code 8107325
_shelx_space_group_comment
; 
The symmetry employed for this shelxl refinement is uniquely defined 
by the following loop, which should always be used as a source of 
symmetry information in preference to the above space-group names. 
They are only intended as comments. 
;
_shelx_estimated_absorpt_t_min 0.985
_shelx_estimated_absorpt_t_max 0.988

loop_
_space_group_symop_operation_xyz
'x, y, z'
'-x+1/2, y+1/2, -z+1/2'
'-x, -y, -z'
'x-1/2, -y-1/2, z-1/2'

loop_
_atom_site_label
_atom_site_type_symbol
_atom_site_fract_x
_atom_site_fract_y
_atom_site_fract_z
_atom_site_U_iso_or_equiv
_atom_site_adp_type
_atom_site_occupancy
_atom_site_site_symmetry_order
_atom_site_calc_flag
_atom_site_refinement_flags_posn
_atom_site_refinement_flags_adp
_atom_site_refinement_flags_occupancy
_atom_site_disorder_assembly
_atom_site_disorder_group
O1 O 0.18320(13) 0.80843(13) 0.14611(8) 0.0724(5) Uani 1 1 d . . . . .
O2 O -0.17777(16) 0.42182(15) 0.18188(9) 0.0859(6) Uani 1 1 d . . . . .
O3 O -0.03513(18) 0.41609(16) 0.32932(8) 0.0854(6) Uani 1 1 d . . . . .
H3A H -0.045581 0.434037 0.296369 0.128 Uiso 1 1 calc R U . . .
N1 N 0.48292(18) 0.54753(19) 0.14314(10) 0.0772(7) Uani 1 1 d . U . . .
N2 N -0.0588(2) 1.09432(19) 0.20122(13) 0.0989(8) Uani 1 1 d . U . . .
N3 N -0.04574(16) 0.56191(15) 0.18734(9) 0.0551(5) Uani 1 1 d . . . . .
N4 N -0.01804(17) 0.54172(16) 0.24265(9) 0.0578(5) Uani 1 1 d . . . . .
N5 N 0.1782(3) 0.5081(2) 0.49866(12) 0.0954(8) Uani 1 1 d . . . . .
C1 C 0.13623(19) 0.61509(19) 0.15165(10) 0.0529(6) Uani 1 1 d . . . . .
C2 C 0.1784(2) 0.5090(2) 0.15437(11) 0.0671(7) Uani 1 1 d . . . . .
H2 H 0.128351 0.450805 0.158113 0.080 Uiso 1 1 calc R U . . .
C3 C 0.2911(2) 0.4857(2) 0.15179(12) 0.0697(8) Uani 1 1 d . . . . .
H3 H 0.315532 0.412805 0.154309 0.084 Uiso 1 1 calc R U . . .
C4 C 0.3697(2) 0.5698(2) 0.14543(11) 0.0601(7) Uani 1 1 d . . . . .
C5 C 0.3280(2) 0.6781(2) 0.14329(11) 0.0626(7) Uani 1 1 d . . . . .
H5 H 0.377275 0.736808 0.139272 0.075 Uiso 1 1 calc R U . . .
C6 C 0.2137(2) 0.69823(19) 0.14716(10) 0.0548(6) Uani 1 1 d . . . . .
C7 C 0.0772(2) 0.83598(19) 0.16174(10) 0.0564(6) Uani 1 1 d . . . . .
C8 C 0.0608(2) 0.9466(2) 0.17266(12) 0.0672(7) Uani 1 1 d . . . . .
H8 H 0.119304 0.996337 0.168731 0.081 Uiso 1 1 calc R U . . .
C9 C -0.0418(2) 0.9849(2) 0.18943(12) 0.0695(8) Uani 1 1 d . . . . .
C10 C -0.1274(2) 0.9062(2) 0.19416(12) 0.0720(8) Uani 1 1 d . . . . .
H10 H -0.197328 0.928293 0.205110 0.086 Uiso 1 1 calc R U . . .
C11 C -0.1091(2) 0.7976(2) 0.18288(11) 0.0651(7) Uani 1 1 d . . . . .
H11 H -0.167449 0.747485 0.186611 0.078 Uiso 1 1 calc R U . . .
C12 C -0.00706(18) 0.75860(18) 0.16604(10) 0.0516(6) Uani 1 1 d . . . . .
C13 C 0.01094(18) 0.63932(18) 0.15065(10) 0.0524(6) Uani 1 1 d . . . . .
C14 C -0.0505(2) 0.6084(2) 0.09497(11) 0.0560(6) Uani 1 1 d . . . . .
C15 C -0.1268(2) 0.5255(2) 0.10074(12) 0.0628(7) Uani 1 1 d . . . . .
C16 C -0.1913(2) 0.4818(3) 0.05510(16) 0.0856(9) Uani 1 1 d . . . . .
H16 H -0.242205 0.424758 0.059567 0.103 Uiso 1 1 calc R U . . .
C17 C -0.1782(3) 0.5245(4) 0.00373(16) 0.1004(11) Uani 1 1 d . . . . .
H17 H -0.220896 0.496637 -0.027387 0.120 Uiso 1 1 calc R U . . .
C18 C -0.1023(3) 0.6086(3) -0.00264(14) 0.0939(10) Uani 1 1 d . . . . .
H18 H -0.094742 0.637162 -0.038088 0.113 Uiso 1 1 calc R U . . .
C19 C -0.0365(2) 0.6520(2) 0.04324(13) 0.0777(8) Uani 1 1 d . . . . .
H19 H 0.015082 0.708535 0.038859 0.093 Uiso 1 1 calc R U . . .
C20 C -0.1241(2) 0.4935(2) 0.15964(13) 0.0629(7) Uani 1 1 d . . . . .
C21 C 0.0549(2) 0.6008(2) 0.27140(11) 0.0588(7) Uani 1 1 d . . . . .
H21 H 0.088481 0.660351 0.254751 0.071 Uiso 1 1 calc R U . . .
C22 C 0.0852(2) 0.5760(2) 0.32906(11) 0.0580(7) Uani 1 1 d . . . . .
C23 C 0.0406(2) 0.4859(2) 0.35616(12) 0.0639(7) Uani 1 1 d . . . . .
C24 C 0.0740(2) 0.4632(2) 0.41131(13) 0.0737(8) Uani 1 1 d . . . . .
H24 H 0.044464 0.401347 0.427846 0.088 Uiso 1 1 calc R U . . .
C25 C 0.1502(3) 0.5295(3) 0.44299(13) 0.0741(8) Uani 1 1 d . . . . .
C26 C 0.1950(3) 0.6208(2) 0.41589(13) 0.0795(8) Uani 1 1 d . . . . .
H26 H 0.247084 0.667029 0.435338 0.095 Uiso 1 1 calc R U . . .
C27 C 0.1615(2) 0.6414(2) 0.36050(13) 0.0735(8) Uani 1 1 d . . . . .
H27 H 0.191850 0.702322 0.343525 0.088 Uiso 1 1 calc R U . . .
C28 C 0.5610(2) 0.6323(3) 0.12866(15) 0.0907(10) Uani 1 1 d . . . . .
H28A H 0.637494 0.607982 0.139834 0.109 Uiso 1 1 calc R U . . .
H28B H 0.547052 0.698424 0.149816 0.109 Uiso 1 1 calc R U . . .
C29 C 0.5532(3) 0.6609(3) 0.06810(18) 0.1354(16) Uani 1 1 d . . . . .
H29A H 0.571743 0.597194 0.046886 0.203 Uiso 1 1 calc R U . . .
H29B H 0.605349 0.719389 0.061969 0.203 Uiso 1 1 calc R U . . .
H29C H 0.477599 0.684395 0.056439 0.203 Uiso 1 1 calc R U . . .
C30 C 0.5256(2) 0.4328(3) 0.14739(15) 0.0926(9) Uani 1 1 d . U . . .
H30A H 0.606090 0.434067 0.158569 0.111 Uiso 1 1 calc R U . . .
H30B H 0.488389 0.394405 0.176227 0.111 Uiso 1 1 calc R U . . .
C31 C 0.5063(3) 0.3722(3) 0.09516(18) 0.1279(14) Uani 1 1 d . . . . .
H31A H 0.427217 0.373848 0.082831 0.192 Uiso 1 1 calc R U . . .
H31B H 0.530260 0.297001 0.100831 0.192 Uiso 1 1 calc R U . . .
H31C H 0.548891 0.405630 0.067341 0.192 Uiso 1 1 calc R U . . .
C32 C -0.1672(3) 1.1348(3) 0.22181(15) 0.0983(10) Uani 1 1 d . U . . .
H32A H -0.193901 1.080918 0.247509 0.118 Uiso 1 1 calc R U . . .
H32B H -0.152513 1.203018 0.242322 0.118 Uiso 1 1 calc R U . . .
C33 C -0.2562(3) 1.1544(3) 0.17693(16) 0.1096(11) Uani 1 1 d . . . . .
H33A H -0.230124 1.206990 0.151008 0.164 Uiso 1 1 calc R U . . .
H33B H -0.322360 1.182702 0.192492 0.164 Uiso 1 1 calc R U . . .
H33C H -0.274562 1.086287 0.157833 0.164 Uiso 1 1 calc R U . . .
C34 C 0.013(2) 1.1821(18) 0.1716(9) 0.093(7) Uani 0.386(14) 1 d . U P A 1
H34A H 0.050792 1.149991 0.141003 0.112 Uiso 0.386(14) 1 calc R U P A 1
H34B H -0.032076 1.244552 0.157952 0.112 Uiso 0.386(14) 1 calc R U P A 1
C35 C 0.0968(14) 1.2138(12) 0.2196(5) 0.104(4) Uani 0.386(14) 1 d . U P A 1
H35A H 0.056821 1.243443 0.249398 0.156 Uiso 0.386(14) 1 calc R U P A 1
H35B H 0.148001 1.268389 0.207446 0.156 Uiso 0.386(14) 1 calc R U P A 1
H35C H 0.138708 1.149740 0.232697 0.156 Uiso 0.386(14) 1 calc R U P A 1
C34A C 0.0297(12) 1.1737(10) 0.1992(5) 0.082(3) Uani 0.614(14) 1 d . U P A 2
H34C H 0.102012 1.140447 0.211437 0.099 Uiso 0.614(14) 1 calc R U P A 2
H34D H 0.016767 1.235261 0.223653 0.099 Uiso 0.614(14) 1 calc R U P A 2
C35A C 0.0304(7) 1.2126(7) 0.1405(5) 0.108(3) Uani 0.614(14) 1 d . U P A 2
H35D H 0.037308 1.150376 0.116214 0.161 Uiso 0.614(14) 1 calc R U P A 2
H35E H 0.093256 1.261556 0.137441 0.161 Uiso 0.614(14) 1 calc R U P A 2
H35F H -0.038921 1.250952 0.129801 0.161 Uiso 0.614(14) 1 calc R U P A 2
C36 C 0.1480(3) 0.4027(3) 0.52286(14) 0.1031(11) Uani 1 1 d . . . . .
H36A H 0.069941 0.385550 0.510537 0.124 Uiso 1 1 calc R U . . .
H36B H 0.153436 0.409525 0.563241 0.124 Uiso 1 1 calc R U . . .
C37 C 0.2219(3) 0.3094(3) 0.50717(17) 0.1225(13) Uani 1 1 d . . . . .
H37A H 0.224574 0.307957 0.467339 0.184 Uiso 1 1 calc R U . . .
H37B H 0.191460 0.240885 0.519363 0.184 Uiso 1 1 calc R U . . .
H37C H 0.296889 0.319429 0.524762 0.184 Uiso 1 1 calc R U . . .
C38 C 0.2560(5) 0.5800(3) 0.53217(16) 0.1288(15) Uani 1 1 d . . . . .
H38A H 0.238179 0.576102 0.570819 0.155 Uiso 1 1 calc R U . . .
H38B H 0.243665 0.655494 0.519679 0.155 Uiso 1 1 calc R U . . .
C39 C 0.3760(5) 0.5527(4) 0.5295(2) 0.175(2) Uani 1 1 d . . . . .
H39A H 0.389725 0.478919 0.542970 0.263 Uiso 1 1 calc R U . . .
H39B H 0.421622 0.603510 0.552294 0.263 Uiso 1 1 calc R U . . .
H39C H 0.395025 0.557852 0.491528 0.263 Uiso 1 1 calc R U . . .

loop_
_atom_site_aniso_label
_atom_site_aniso_U_11
_atom_site_aniso_U_22
_atom_site_aniso_U_33
_atom_site_aniso_U_23
_atom_site_aniso_U_13
_atom_site_aniso_U_12
O1 0.0549(11) 0.0441(10) 0.1223(16) 0.0047(10) 0.0311(10) 0.0011(8)
O2 0.0641(12) 0.0610(12) 0.1343(18) 0.0014(12) 0.0180(11) -0.0197(10)
O3 0.0882(14) 0.0722(13) 0.0954(15) 0.0199(12) 0.0061(12) -0.0182(11)
N1 0.0478(13) 0.0714(14) 0.1132(18) -0.0073(13) 0.0121(12) 0.0080(11)
N2 0.0864(17) 0.0477(14) 0.167(2) -0.0161(15) 0.0355(16) 0.0019(13)
N3 0.0485(12) 0.0446(12) 0.0724(15) 0.0040(11) 0.0070(10) -0.0041(9)
N4 0.0521(13) 0.0491(13) 0.0733(16) 0.0048(11) 0.0115(11) 0.0052(10)
N5 0.123(2) 0.091(2) 0.0709(19) 0.0042(16) 0.0000(16) 0.0134(17)
C1 0.0488(14) 0.0414(14) 0.0695(17) -0.0004(12) 0.0110(11) 0.0004(11)
C2 0.0550(16) 0.0454(16) 0.103(2) 0.0025(14) 0.0187(14) -0.0028(12)
C3 0.0603(17) 0.0486(15) 0.102(2) 0.0020(14) 0.0165(15) 0.0088(13)
C4 0.0486(15) 0.0587(16) 0.0740(18) -0.0051(13) 0.0106(12) 0.0062(13)
C5 0.0498(15) 0.0539(16) 0.086(2) -0.0029(13) 0.0165(13) -0.0062(12)
C6 0.0519(15) 0.0431(14) 0.0709(17) 0.0013(12) 0.0135(12) 0.0021(12)
C7 0.0481(14) 0.0470(15) 0.0756(18) 0.0040(12) 0.0136(12) 0.0013(11)
C8 0.0622(17) 0.0412(15) 0.100(2) -0.0017(14) 0.0136(14) -0.0033(12)
C9 0.0631(17) 0.0448(15) 0.102(2) -0.0035(14) 0.0180(15) 0.0029(13)
C10 0.0571(16) 0.0539(17) 0.108(2) -0.0002(15) 0.0240(15) 0.0083(13)
C11 0.0542(15) 0.0508(16) 0.093(2) 0.0049(14) 0.0223(14) 0.0019(12)
C12 0.0479(14) 0.0412(13) 0.0666(16) 0.0021(11) 0.0102(11) 0.0014(11)
C13 0.0467(14) 0.0416(14) 0.0699(17) 0.0048(12) 0.0114(12) -0.0020(11)
C14 0.0520(15) 0.0498(15) 0.0663(18) -0.0038(13) 0.0063(12) 0.0099(12)
C15 0.0452(15) 0.0595(17) 0.083(2) -0.0162(15) 0.0028(13) 0.0060(13)
C16 0.0608(19) 0.087(2) 0.109(3) -0.034(2) 0.0055(18) 0.0010(16)
C17 0.070(2) 0.132(3) 0.097(3) -0.036(2) -0.0059(19) 0.016(2)
C18 0.095(3) 0.111(3) 0.075(2) -0.008(2) 0.0045(19) 0.027(2)
C19 0.077(2) 0.075(2) 0.081(2) -0.0045(17) 0.0060(17) 0.0105(16)
C20 0.0414(14) 0.0448(15) 0.103(2) -0.0088(15) 0.0100(14) 0.0032(12)
C21 0.0582(16) 0.0475(15) 0.0725(19) 0.0065(13) 0.0154(13) 0.0039(13)
C22 0.0548(15) 0.0487(15) 0.0710(19) 0.0028(13) 0.0083(13) 0.0049(12)
C23 0.0583(16) 0.0525(16) 0.082(2) 0.0066(15) 0.0101(14) 0.0047(13)
C24 0.077(2) 0.0644(19) 0.081(2) 0.0157(16) 0.0156(16) 0.0071(16)
C25 0.081(2) 0.070(2) 0.071(2) 0.0035(17) 0.0104(16) 0.0136(17)
C26 0.086(2) 0.0663(19) 0.085(2) -0.0042(17) 0.0016(17) 0.0010(16)
C27 0.079(2) 0.0575(17) 0.084(2) 0.0064(16) 0.0057(16) 0.0002(15)
C28 0.0534(17) 0.084(2) 0.136(3) -0.012(2) 0.0182(18) 0.0037(16)
C29 0.131(3) 0.120(3) 0.164(4) 0.032(3) 0.067(3) 0.030(3)
C30 0.0560(16) 0.0884(19) 0.134(2) -0.0184(19) 0.0112(16) 0.0127(15)
C31 0.105(3) 0.122(3) 0.161(4) -0.032(3) 0.039(3) -0.001(2)
C32 0.098(2) 0.0575(17) 0.142(3) -0.0145(17) 0.026(2) 0.0040(16)
C33 0.106(3) 0.091(3) 0.130(3) 0.014(2) 0.001(2) -0.007(2)
C34 0.100(11) 0.049(8) 0.130(18) 0.020(11) 0.002(10) 0.012(7)
C35 0.107(10) 0.084(8) 0.121(9) -0.011(7) 0.012(7) 0.001(7)
C34A 0.080(7) 0.048(6) 0.120(8) -0.024(6) 0.016(6) 0.000(4)
C35A 0.116(5) 0.064(5) 0.148(8) 0.027(4) 0.040(5) 0.000(4)
C36 0.122(3) 0.105(3) 0.083(2) 0.025(2) 0.0116(19) 0.010(2)
C37 0.134(3) 0.093(3) 0.139(3) 0.017(2) 0.000(3) 0.018(2)
C38 0.185(5) 0.110(3) 0.087(3) 0.000(2) -0.019(3) 0.007(3)
C39 0.161(5) 0.133(4) 0.216(6) 0.006(4) -0.075(4) -0.009(4)

loop_
_atom_type_symbol
_atom_type_description
_atom_type_scat_dispersion_real
_atom_type_scat_dispersion_imag
_atom_type_scat_source
C C 0.0033 0.0016 'International Tables Vol C Tables 4.2.6.8 and 6.1.1.4'
H H 0.0000 0.0000 'International Tables Vol C Tables 4.2.6.8 and 6.1.1.4'
N N 0.0061 0.0033 'International Tables Vol C Tables 4.2.6.8 and 6.1.1.4'
O O 0.0106 0.0060 'International Tables Vol C Tables 4.2.6.8 and 6.1.1.4'

loop_
_geom_angle_atom_site_label_1
_geom_angle_atom_site_label_2
_geom_angle_atom_site_label_3
_geom_angle
_geom_angle_site_symmetry_1
_geom_angle_site_symmetry_3
C7 O1 C6 118.07(18) . .
C23 O3 H3A 109.5 . .
C4 N1 C28 121.2(2) . .
C4 N1 C30 120.7(2) . .
C28 N1 C30 117.6(2) . .
C9 N2 C34A 121.5(5) . .
C9 N2 C32 121.9(2) . .
C34A N2 C32 116.4(5) . .
C9 N2 C34 117.7(9) . .
C32 N2 C34 116.3(8) . .
N4 N3 C20 117.5(2) . .
N4 N3 C13 127.37(19) . .
C20 N3 C13 114.5(2) . .
C21 N4 N3 121.5(2) . .
C25 N5 C38 120.9(3) . .
C25 N5 C36 120.3(3) . .
C38 N5 C36 117.8(3) . .
C6 C1 C2 116.5(2) . .
C6 C1 C13 121.3(2) . .
C2 C1 C13 122.2(2) . .
C3 C2 C1 122.7(2) . .
C3 C2 H2 118.7 . .
C1 C2 H2 118.7 . .
C2 C3 C4 121.1(2) . .
C2 C3 H3 119.5 . .
C4 C3 H3 119.5 . .
N1 C4 C3 121.6(2) . .
N1 C4 C5 121.6(2) . .
C3 C4 C5 116.8(2) . .
C6 C5 C4 120.3(2) . .
C6 C5 H5 119.9 . .
C4 C5 H5 119.9 . .
C1 C6 O1 122.2(2) . .
C1 C6 C5 122.7(2) . .
O1 C6 C5 115.1(2) . .
C12 C7 C8 122.0(2) . .
C12 C7 O1 122.4(2) . .
C8 C7 O1 115.5(2) . .
C7 C8 C9 121.2(2) . .
C7 C8 H8 119.4 . .
C9 C8 H8 119.4 . .
N2 C9 C8 121.9(2) . .
N2 C9 C10 121.3(2) . .
C8 C9 C10 116.8(2) . .
C11 C10 C9 120.8(2) . .
C11 C10 H10 119.6 . .
C9 C10 H10 119.6 . .
C10 C11 C12 122.8(2) . .
C10 C11 H11 118.6 . .
C12 C11 H11 118.6 . .
C7 C12 C11 116.4(2) . .
C7 C12 C13 120.9(2) . .
C11 C12 C13 122.7(2) . .
N3 C13 C12 112.25(18) . .
N3 C13 C1 111.14(18) . .
C12 C13 C1 109.90(18) . .
N3 C13 C14 99.17(18) . .
C12 C13 C14 112.66(19) . .
C1 C13 C14 111.37(18) . .
C15 C14 C19 120.4(3) . .
C15 C14 C13 111.5(2) . .
C19 C14 C13 128.2(2) . .
C14 C15 C16 121.7(3) . .
C14 C15 C20 109.3(2) . .
C16 C15 C20 128.9(3) . .
C17 C16 C15 118.4(3) . .
C17 C16 H16 120.8 . .
C15 C16 H16 120.8 . .
C16 C17 C18 120.5(3) . .
C16 C17 H17 119.7 . .
C18 C17 H17 119.7 . .
C17 C18 C19 121.2(3) . .
C17 C18 H18 119.4 . .
C19 C18 H18 119.4 . .
C14 C19 C18 117.8(3) . .
C14 C19 H19 121.1 . .
C18 C19 H19 121.1 . .
O2 C20 N3 124.8(3) . .
O2 C20 C15 129.6(3) . .
N3 C20 C15 105.5(2) . .
N4 C21 C22 120.5(2) . .
N4 C21 H21 119.8 . .
C22 C21 H21 119.8 . .
C27 C22 C23 116.8(3) . .
C27 C22 C21 120.6(2) . .
C23 C22 C21 122.7(3) . .
O3 C23 C24 117.2(2) . .
O3 C23 C22 121.8(3) . .
C24 C23 C22 121.0(3) . .
C23 C24 C25 122.2(3) . .
C23 C24 H24 118.9 . .
C25 C24 H24 118.9 . .
N5 C25 C24 121.1(3) . .
N5 C25 C26 121.9(3) . .
C24 C25 C26 117.0(3) . .
C27 C26 C25 119.9(3) . .
C27 C26 H26 120.0 . .
C25 C26 H26 120.0 . .
C26 C27 C22 123.1(3) . .
C26 C27 H27 118.4 . .
C22 C27 H27 118.4 . .
N1 C28 C29 114.3(3) . .
N1 C28 H28A 108.7 . .
C29 C28 H28A 108.7 . .
N1 C28 H28B 108.7 . .
C29 C28 H28B 108.7 . .
H28A C28 H28B 107.6 . .
C28 C29 H29A 109.5 . .
C28 C29 H29B 109.5 . .
H29A C29 H29B 109.5 . .
C28 C29 H29C 109.5 . .
H29A C29 H29C 109.5 . .
H29B C29 H29C 109.5 . .
C31 C30 N1 112.8(3) . .
C31 C30 H30A 109.0 . .
N1 C30 H30A 109.0 . .
C31 C30 H30B 109.0 . .
N1 C30 H30B 109.0 . .
H30A C30 H30B 107.8 . .
C30 C31 H31A 109.5 . .
C30 C31 H31B 109.5 . .
H31A C31 H31B 109.5 . .
C30 C31 H31C 109.5 . .
H31A C31 H31C 109.5 . .
H31B C31 H31C 109.5 . .
C33 C32 N2 113.3(3) . .
C33 C32 H32A 108.9 . .
N2 C32 H32A 108.9 . .
C33 C32 H32B 108.9 . .
N2 C32 H32B 108.9 . .
H32A C32 H32B 107.7 . .
C32 C33 H33A 109.5 . .
C32 C33 H33B 109.5 . .
H33A C33 H33B 109.5 . .
C32 C33 H33C 109.5 . .
H33A C33 H33C 109.5 . .
H33B C33 H33C 109.5 . .
C35 C34 N2 99.9(15) . .
C35 C34 H34A 111.8 . .
N2 C34 H34A 111.8 . .
C35 C34 H34B 111.8 . .
N2 C34 H34B 111.8 . .
H34A C34 H34B 109.5 . .
C34 C35 H35A 109.5 . .
C34 C35 H35B 109.5 . .
H35A C35 H35B 109.5 . .
C34 C35 H35C 109.5 . .
H35A C35 H35C 109.5 . .
H35B C35 H35C 109.5 . .
N2 C34A C35A 108.0(9) . .
N2 C34A H34C 110.1 . .
C35A C34A H34C 110.1 . .
N2 C34A H34D 110.1 . .
C35A C34A H34D 110.1 . .
H34C C34A H34D 108.4 . .
C34A C35A H35D 109.5 . .
C34A C35A H35E 109.5 . .
H35D C35A H35E 109.5 . .
C34A C35A H35F 109.5 . .
H35D C35A H35F 109.5 . .
H35E C35A H35F 109.5 . .
N5 C36 C37 113.1(3) . .
N5 C36 H36A 109.0 . .
C37 C36 H36A 109.0 . .
N5 C36 H36B 109.0 . .
C37 C36 H36B 109.0 . .
H36A C36 H36B 107.8 . .
C36 C37 H37A 109.5 . .
C36 C37 H37B 109.5 . .
H37A C37 H37B 109.5 . .
C36 C37 H37C 109.5 . .
H37A C37 H37C 109.5 . .
H37B C37 H37C 109.5 . .
N5 C38 C39 114.3(4) . .
N5 C38 H38A 108.7 . .
C39 C38 H38A 108.7 . .
N5 C38 H38B 108.7 . .
C39 C38 H38B 108.7 . .
H38A C38 H38B 107.6 . .
C38 C39 H39A 109.5 . .
C38 C39 H39B 109.5 . .
H39A C39 H39B 109.5 . .
C38 C39 H39C 109.5 . .
H39A C39 H39C 109.5 . .
H39B C39 H39C 109.5 . .

loop_
_geom_bond_atom_site_label_1
_geom_bond_atom_site_label_2
_geom_bond_distance
_geom_bond_site_symmetry_2
O1 C7 1.383(3) .
O1 C6 1.383(3) .
O2 C20 1.226(3) .
O3 C23 1.357(3) .
O3 H3A 0.8200 .
N1 C4 1.375(3) .
N1 C28 1.445(4) .
N1 C30 1.480(4) .
N2 C9 1.374(3) .
N2 C34A 1.426(14) .
N2 C32 1.498(4) .
N2 C34 1.57(3) .
N3 N4 1.363(3) .
N3 C20 1.374(3) .
N3 C13 1.485(3) .
N4 C21 1.280(3) .
N5 C25 1.375(4) .
N5 C38 1.460(5) .
N5 C36 1.460(4) .
C1 C6 1.374(3) .
C1 C2 1.379(3) .
C1 C13 1.512(3) .
C2 C3 1.372(3) .
C2 H2 0.9300 .
C3 C4 1.398(3) .
C3 H3 0.9300 .
C4 C5 1.402(3) .
C5 C6 1.388(3) .
C5 H5 0.9300 .
C7 C12 1.380(3) .
C7 C8 1.383(3) .
C8 C9 1.392(3) .
C8 H8 0.9300 .
C9 C10 1.404(4) .
C10 C11 1.364(3) .
C10 H10 0.9300 .
C11 C12 1.390(3) .
C11 H11 0.9300 .
C12 C13 1.511(3) .
C13 C14 1.515(3) .
C14 C15 1.367(3) .
C14 C19 1.373(4) .
C15 C16 1.387(4) .
C15 C20 1.464(4) .
C16 C17 1.358(4) .
C16 H16 0.9300 .
C17 C18 1.377(5) .
C17 H17 0.9300 .
C18 C19 1.398(4) .
C18 H18 0.9300 .
C19 H19 0.9300 .
C21 C22 1.433(3) .
C21 H21 0.9300 .
C22 C27 1.379(4) .
C22 C23 1.397(3) .
C23 C24 1.378(4) .
C24 C25 1.388(4) .
C24 H24 0.9300 .
C25 C26 1.409(4) .
C26 C27 1.379(4) .
C26 H26 0.9300 .
C27 H27 0.9300 .
C28 C29 1.490(5) .
C28 H28A 0.9700 .
C28 H28B 0.9700 .
C29 H29A 0.9600 .
C29 H29B 0.9600 .
C29 H29C 0.9600 .
C30 C31 1.455(4) .
C30 H30A 0.9700 .
C30 H30B 0.9700 .
C31 H31A 0.9600 .
C31 H31B 0.9600 .
C31 H31C 0.9600 .
C32 C33 1.463(4) .
C32 H32A 0.9700 .
C32 H32B 0.9700 .
C33 H33A 0.9600 .
C33 H33B 0.9600 .
C33 H33C 0.9600 .
C34 C35 1.50(2) .
C34 H34A 0.9700 .
C34 H34B 0.9700 .
C35 H35A 0.9600 .
C35 H35B 0.9600 .
C35 H35C 0.9600 .
C34A C35A 1.488(13) .
C34A H34C 0.9700 .
C34A H34D 0.9700 .
C35A H35D 0.9600 .
C35A H35E 0.9600 .
C35A H35F 0.9600 .
C36 C37 1.497(5) .
C36 H36A 0.9700 .
C36 H36B 0.9700 .
C37 H37A 0.9600 .
C37 H37B 0.9600 .
C37 H37C 0.9600 .
C38 C39 1.467(6) .
C38 H38A 0.9700 .
C38 H38B 0.9700 .
C39 H39A 0.9600 .
C39 H39B 0.9600 .
C39 H39C 0.9600 .

loop_
_geom_hbond_atom_site_label_D
_geom_hbond_atom_site_label_H
_geom_hbond_atom_site_label_A
_geom_hbond_distance_DH
_geom_hbond_distance_HA
_geom_hbond_distance_DA
_geom_hbond_angle_DHA
_geom_hbond_site_symmetry_A
_geom_hbond_publ_flag
C30 H30A O2 0.97 2.58 3.548(4) 174.5 1_655 yes
O3 H3A N4 0.82 1.88 2.600(3) 145.5 . yes

loop_
_geom_torsion_atom_site_label_1
_geom_torsion_atom_site_label_2
_geom_torsion_atom_site_label_3
_geom_torsion_atom_site_label_4
_geom_torsion
_geom_torsion_site_symmetry_1
_geom_torsion_site_symmetry_2
_geom_torsion_site_symmetry_3
_geom_torsion_site_symmetry_4
C20 N3 N4 C21 179.4(2) . . . .
C13 N3 N4 C21 9.2(3) . . . .
C6 C1 C2 C3 -1.2(4) . . . .
C13 C1 C2 C3 175.8(2) . . . .
C1 C2 C3 C4 -0.9(4) . . . .
C28 N1 C4 C3 171.1(3) . . . .
C30 N1 C4 C3 0.0(4) . . . .
C28 N1 C4 C5 -11.0(4) . . . .
C30 N1 C4 C5 177.9(3) . . . .
C2 C3 C4 N1 179.6(2) . . . .
C2 C3 C4 C5 1.6(4) . . . .
N1 C4 C5 C6 -178.3(2) . . . .
C3 C4 C5 C6 -0.3(4) . . . .
C2 C1 C6 O1 -177.6(2) . . . .
C13 C1 C6 O1 5.4(4) . . . .
C2 C1 C6 C5 2.5(4) . . . .
C13 C1 C6 C5 -174.5(2) . . . .
C7 O1 C6 C1 13.8(3) . . . .
C7 O1 C6 C5 -166.3(2) . . . .
C4 C5 C6 C1 -1.8(4) . . . .
C4 C5 C6 O1 178.3(2) . . . .
C6 O1 C7 C12 -14.8(3) . . . .
C6 O1 C7 C8 165.4(2) . . . .
C12 C7 C8 C9 1.0(4) . . . .
O1 C7 C8 C9 -179.2(2) . . . .
C34A N2 C9 C8 -2.8(7) . . . .
C32 N2 C9 C8 -177.1(3) . . . .
C34 N2 C9 C8 26.6(9) . . . .
C34A N2 C9 C10 176.8(6) . . . .
C32 N2 C9 C10 2.4(5) . . . .
C34 N2 C9 C10 -153.9(8) . . . .
C7 C8 C9 N2 179.0(3) . . . .
C7 C8 C9 C10 -0.6(4) . . . .
N2 C9 C10 C11 -179.3(3) . . . .
C8 C9 C10 C11 0.2(4) . . . .
C9 C10 C11 C12 -0.3(4) . . . .
C8 C7 C12 C11 -1.0(4) . . . .
O1 C7 C12 C11 179.2(2) . . . .
C8 C7 C12 C13 176.4(2) . . . .
O1 C7 C12 C13 -3.3(4) . . . .
C10 C11 C12 C7 0.7(4) . . . .
C10 C11 C12 C13 -176.7(3) . . . .
N4 N3 C13 C12 -68.5(3) . . . .
C20 N3 C13 C12 121.0(2) . . . .
N4 N3 C13 C1 55.0(3) . . . .
C20 N3 C13 C1 -115.4(2) . . . .
N4 N3 C13 C14 172.26(19) . . . .
C20 N3 C13 C14 1.9(2) . . . .
C7 C12 C13 N3 144.3(2) . . . .
C11 C12 C13 N3 -38.4(3) . . . .
C7 C12 C13 C1 20.1(3) . . . .
C11 C12 C13 C1 -162.6(2) . . . .
C7 C12 C13 C14 -104.7(3) . . . .
C11 C12 C13 C14 72.6(3) . . . .
C6 C1 C13 N3 -146.0(2) . . . .
C2 C1 C13 N3 37.1(3) . . . .
C6 C1 C13 C12 -21.2(3) . . . .
C2 C1 C13 C12 162.0(2) . . . .
C6 C1 C13 C14 104.4(3) . . . .
C2 C1 C13 C14 -72.4(3) . . . .
N3 C13 C14 C15 -1.1(2) . . . .
C12 C13 C14 C15 -120.0(2) . . . .
C1 C13 C14 C15 116.0(2) . . . .
N3 C13 C14 C19 179.6(2) . . . .
C12 C13 C14 C19 60.7(3) . . . .
C1 C13 C14 C19 -63.3(3) . . . .
C19 C14 C15 C16 0.8(4) . . . .
C13 C14 C15 C16 -178.6(2) . . . .
C19 C14 C15 C20 179.4(2) . . . .
C13 C14 C15 C20 0.0(3) . . . .
C14 C15 C16 C17 -0.8(4) . . . .
C20 C15 C16 C17 -179.2(3) . . . .
C15 C16 C17 C18 0.3(5) . . . .
C16 C17 C18 C19 0.3(5) . . . .
C15 C14 C19 C18 -0.2(4) . . . .
C13 C14 C19 C18 179.1(2) . . . .
C17 C18 C19 C14 -0.4(4) . . . .
N4 N3 C20 O2 6.5(3) . . . .
C13 N3 C20 O2 177.9(2) . . . .
N4 N3 C20 C15 -173.33(18) . . . .
C13 N3 C20 C15 -1.9(2) . . . .
C14 C15 C20 O2 -178.7(2) . . . .
C16 C15 C20 O2 -0.1(4) . . . .
C14 C15 C20 N3 1.1(3) . . . .
C16 C15 C20 N3 179.6(2) . . . .
N3 N4 C21 C22 -178.09(19) . . . .
N4 C21 C22 C27 -178.2(2) . . . .
N4 C21 C22 C23 2.0(4) . . . .
C27 C22 C23 O3 180.0(2) . . . .
C21 C22 C23 O3 -0.2(4) . . . .
C27 C22 C23 C24 -1.4(4) . . . .
C21 C22 C23 C24 178.4(2) . . . .
O3 C23 C24 C25 -179.4(3) . . . .
C22 C23 C24 C25 1.9(4) . . . .
C38 N5 C25 C24 -178.2(3) . . . .
C36 N5 C25 C24 13.3(4) . . . .
C38 N5 C25 C26 0.1(5) . . . .
C36 N5 C25 C26 -168.4(3) . . . .
C23 C24 C25 N5 176.9(2) . . . .
C23 C24 C25 C26 -1.5(4) . . . .
N5 C25 C26 C27 -177.7(3) . . . .
C24 C25 C26 C27 0.8(4) . . . .
C25 C26 C27 C22 -0.4(4) . . . .
C23 C22 C27 C26 0.7(4) . . . .
C21 C22 C27 C26 -179.1(2) . . . .
C4 N1 C28 C29 -75.1(3) . . . .
C30 N1 C28 C29 96.2(3) . . . .
C4 N1 C30 C31 79.3(4) . . . .
C28 N1 C30 C31 -92.1(3) . . . .
C9 N2 C32 C33 -82.9(4) . . . .
C34A N2 C32 C33 102.4(6) . . . .
C34 N2 C32 C33 73.7(9) . . . .
C9 N2 C34 C35 -105.0(12) . . . .
C32 N2 C34 C35 97.4(11) . . . .
C9 N2 C34A C35A 85.5(9) . . . .
C32 N2 C34A C35A -99.8(8) . . . .
C25 N5 C36 C37 75.3(4) . . . .
C38 N5 C36 C37 -93.5(4) . . . .
C25 N5 C38 C39 -85.9(4) . . . .
C36 N5 C38 C39 82.8(5) . . . .
